data_9005660
loop_
_publ_author_name
'Bosi, F.'
'Lucchesi, S.'

_publ_section_title
;
 Crystal chemistry of the schorl-dravite series
 Note: Tourmaline TMl2al
;
_journal_name_full 'European Journal of Mineralogy'
_journal_page_first 335
_journal_page_last 344
_journal_paper_doi 10.1127/0935-1221/2004/0016-0335
_journal_volume 16
_journal_year 2004
_chemical_compound_source 'Cruziero, Minas Gerais, Brazil'
_chemical_formula_sum
;Al6.798 B3 F0.178 Fe1.725 H0.538 K0.013 Li0.024 Mg0.498 Mn0.048 Na0.678
 O30.821 Si5.838 Ti0.03 Zn0.039
;
_chemical_name_mineral Hydroxy-schorl
_space_group_IT_number 160
_symmetry_space_group_name_Hall 'R 3 -2"'
_symmetry_space_group_name_H-M 'R 3 m :H'
_cell_angle_alpha 90
_cell_angle_beta 90
_cell_angle_gamma 120
_cell_formula_units_Z 3
_cell_length_a 15.9736
_cell_length_b 15.9736
_cell_length_c 7.1644
_cell_volume 1583.128
_database_code_amcsd 0007051
_exptl_crystal_density_diffrn 3.172
_cod_original_sg_symbol_H-M 'R 3 m'
_cod_original_formula_sum
;Na.678 K.013 Fe1.725 Al6.798 Mg.498 Mn.048 Zn.039 Ti.03 Li.024 Si5.838 B3
 O30.821 F.178 H.538
;
_cod_database_code 9005660

loop_
_space_group_symop_operation_xyz
x,y,z
2/3+x,1/3+y,1/3+z
1/3+x,2/3+y,2/3+z
x,x-y,z
2/3+x,1/3+x-y,1/3+z
1/3+x,2/3+x-y,2/3+z
-y,-x,z
2/3-y,1/3-x,1/3+z
1/3-y,2/3-x,2/3+z
-x+y,y,z
2/3-x+y,1/3+y,1/3+z
1/3-x+y,2/3+y,2/3+z
-y,x-y,z
2/3-y,1/3+x-y,1/3+z
1/3-y,2/3+x-y,2/3+z
-x+y,-x,z
2/3-x+y,1/3-x,1/3+z
1/3-x+y,2/3-x,2/3+z

loop_
_atom_site_label
_atom_site_fract_x
_atom_site_fract_y
_atom_site_fract_z
_atom_site_occupancy
_atom_site_type_symbol
_atom_site_attached_hydrogens
NaX 0.00000 0.00000 0.22668 0.67800 Na 0
KX 0.00000 0.00000 0.22668 0.01300 K 0
Fe2+Y 0.12423 0.06211 0.62941 0.50700 Fe 0
AlY 0.12423 0.06211 0.62941 0.41800 Al 0
MgY 0.12423 0.06211 0.62941 0.02800 Mg 0
Mn2+Y 0.12423 0.06211 0.62941 0.01600 Mn 0
ZnY 0.12423 0.06211 0.62941 0.01300 Zn 0
Ti4+Y 0.12423 0.06211 0.62941 0.01000 Ti 0
LiY 0.12423 0.06211 0.62941 0.00800 Li 0
AlZ 0.29833 0.26162 0.61077 0.89700 Al 0
MgZ 0.29833 0.26162 0.61077 0.06900 Mg 0
Fe2+Z 0.29833 0.26162 0.61077 0.01900 Fe 0
Fe3+Z 0.29833 0.26162 0.61077 0.01500 Fe 0
SiT 0.19193 0.18995 0.00000 0.97300 Si 0
AlT 0.19193 0.18995 0.00000 0.02700 Al 0
B 0.11017 0.22034 0.45467 1.00000 B 0
O-H1W 0.00000 0.00000 0.77878 0.53800 O 1
O1W 0.00000 0.00000 0.77878 0.28300 O 0
F1W 0.00000 0.00000 0.77878 0.17800 F 0
O2 0.06149 0.12298 0.48599 1.00000 O 0
O3V 0.26753 0.13376 0.50982 1.00000 O 0
O4 0.09333 0.18666 0.06922 1.00000 O 0
O5 0.18660 0.09330 0.09133 1.00000 O 0
O6 0.19735 0.18704 0.77584 1.00000 O 0
O7 0.28527 0.28559 0.07921 1.00000 O 0
O8 0.20979 0.27061 0.44070 1.00000 O 0

loop_
_cod_changelog_entry_id
_cod_changelog_entry_author
_cod_changelog_entry_date
_cod_changelog_entry_text
1
;cod-tools version 3.8.0
Id: cif_guess_AMCSD_atom_types 9581 2023-05-17 12:35:41Z saulius
;
2023-05-23T09:18:29+03:00
;Derived atom types and hydrogen counts
from atom names that follow the AMCSD naming convention
(Wat == water, O-H == hydroxyl).
;

loop_
_cod_related_entry_id
_cod_related_entry_database
_cod_related_entry_code
1 AMCSD 0007051
